data_7042232
loop_
_publ_author_name
'Brugos, Javier'
'Cabeza, Javier A.'
'Garc\'ia-\'Alvarez, Pablo'
'P\'erez-Carre\~no, Enrique'
'Van der Maelen, Juan F.'

_publ_section_title
;
 Octahedral manganese(i) and ruthenium(ii) complexes containing
 2-(methylamido)pyridine-borane as a tripod \k(3)N,H,H-ligand.
;
_journal_issue 12
_journal_name_full 'Dalton transactions (Cambridge, England : 2003)'
_journal_page_first 4009
_journal_page_last 4017
_journal_paper_doi 10.1039/c7dt00378a
_journal_volume 46
_journal_year 2017
_chemical_formula_moiety 'C16 H32 B N2 O P Ru'
_chemical_formula_sum 'C16 H32 B N2 O P Ru'
_chemical_formula_weight 411.28
_chemical_name_systematic
;
 ?
;
_space_group_crystal_system monoclinic
_space_group_IT_number 14
_space_group_name_Hall '-P 2yn'
_space_group_name_H-M_alt 'P 1 21/n 1'
_symmetry_space_group_name_Hall '-P 2yn'
_symmetry_space_group_name_H-M 'P 1 21/n 1'
_atom_sites_solution_hydrogens mixed
_audit_creation_method SHELXL-2014
_audit_update_record
;
2017-01-31 deposited with the CCDC.
2017-02-27 downloaded from the CCDC.
;
_cell_angle_alpha 90
_cell_angle_beta 92.340(2)
_cell_angle_gamma 90
_cell_formula_units_Z 4
_cell_length_a 7.4628(2)
_cell_length_b 15.8516(3)
_cell_length_c 16.3342(3)
_cell_measurement_reflns_used 6711
_cell_measurement_temperature 151(2)
_cell_measurement_theta_max 69.3820
_cell_measurement_theta_min 3.8960
_cell_volume 1930.68(7)
_computing_cell_refinement
;
'CrysAlisPro 1.171.38.43 (Rigaku OD, 2015)'
;
_computing_data_collection
;
'CrysAlisPro 1.171.38.43 (Rigaku OD, 2015)'
;
_computing_data_reduction
;
'CrysAlisPro 1.171.38.43 (Rigaku OD, 2015)'
;
_computing_molecular_graphics 'MERCURY (Cambridge Crystallographic Data Centre: Cambridge, UK, 2016)'
_computing_publication_material 'SHELXL-2014 (Sheldrick, 2014)'
_computing_structure_refinement 'SHELXL-2014 (Sheldrick, 2014)'
_computing_structure_solution 'SIR-97 (Giacovazzo, 1999)'
_diffrn_ambient_temperature 151(2)
_diffrn_measured_fraction_theta_full 0.996
_diffrn_measured_fraction_theta_max 0.979
_diffrn_measurement_device_type 'Xcalibur, Onyx, Nova'
_diffrn_radiation_type CuK\a
_diffrn_radiation_wavelength 1.5418
_diffrn_reflns_av_R_equivalents 0.0209
_diffrn_reflns_av_unetI/netI 0.0232
_diffrn_reflns_Laue_measured_fraction_full 0.996
_diffrn_reflns_Laue_measured_fraction_max 0.979
_diffrn_reflns_limit_h_max 9
_diffrn_reflns_limit_h_min -7
_diffrn_reflns_limit_k_max 18
_diffrn_reflns_limit_k_min -18
_diffrn_reflns_limit_l_max 19
_diffrn_reflns_limit_l_min -14
_diffrn_reflns_number 8817
_diffrn_reflns_point_group_measured_fraction_full 0.996
_diffrn_reflns_point_group_measured_fraction_max 0.979
_diffrn_reflns_theta_full 67.680
_diffrn_reflns_theta_max 69.536
_diffrn_reflns_theta_min 3.887
_diffrn_source 'micro-focus sealed X-ray tube'
_exptl_absorpt_coefficient_mu 7.361
_exptl_absorpt_correction_T_max 1.00000
_exptl_absorpt_correction_T_min 0.79361
_exptl_absorpt_correction_type multi-scan
_exptl_absorpt_process_details
;
_oxdiff_exptl_absorpt_empirical_full_min           0.869
_oxdiff_exptl_absorpt_empirical_full_max           1.192
_oxdiff_exptl_absorpt_empirical_details
;
_exptl_crystal_colour yellow
_exptl_crystal_density_diffrn 1.415
_exptl_crystal_description fragment
_exptl_crystal_F_000 856
_exptl_crystal_size_max 0.16
_exptl_crystal_size_mid 0.12
_exptl_crystal_size_min 0.09
_refine_diff_density_max 0.833
_refine_diff_density_min -0.656
_refine_diff_density_rms 0.059
_refine_ls_extinction_method none
_refine_ls_goodness_of_fit_ref 1.041
_refine_ls_hydrogen_treatment mixed
_refine_ls_matrix_type full
_refine_ls_number_parameters 222
_refine_ls_number_reflns 3556
_refine_ls_number_restraints 0
_refine_ls_restrained_S_all 1.041
_refine_ls_R_factor_all 0.0242
_refine_ls_R_factor_gt 0.0230
_refine_ls_shift/su_max 0.001
_refine_ls_shift/su_mean 0.000
_refine_ls_structure_factor_coef Fsqd
_refine_ls_weighting_details 'w=1/[\s^2^(Fo^2^)+(0.0245P)^2^+1.5168P] where P=(Fo^2^+2Fc^2^)/3'
_refine_ls_weighting_scheme calc
_refine_ls_wR_factor_gt 0.0556
_refine_ls_wR_factor_ref 0.0564
_reflns_Friedel_coverage 0.000
_reflns_number_gt 3401
_reflns_number_total 3556
_reflns_threshold_expression 'I > 2\s(I)'
_cod_data_source_file c7dt00378a2.cif
_cod_data_source_block 2
_cod_depositor_comments 'Adding full bibliography for 7042231--7042232.cif.'
_cod_database_code 7042232
_shelx_space_group_comment
;
The symmetry employed for this shelxl refinement is uniquely defined
by the following loop, which should always be used as a source of
symmetry information in preference to the above space-group names.
They are only intended as comments.
;
_shelxl_version_number 2014-3

loop_
_space_group_symop_operation_xyz
'x, y, z'
'-x+1/2, y+1/2, -z+1/2'
'-x, -y, -z'
'x-1/2, -y-1/2, z-1/2'

loop_
_atom_site_label
_atom_site_type_symbol
_atom_site_fract_x
_atom_site_fract_y
_atom_site_fract_z
_atom_site_U_iso_or_equiv
_atom_site_adp_type
_atom_site_occupancy
_atom_site_site_symmetry_order
_atom_site_calc_flag
_atom_site_refinement_flags_posn
_atom_site_refinement_flags_adp
C1 C 0.5556(3) 0.16174(16) 0.11467(14) 0.0319(5) Uani 1 1 d . .
H1A H 0.5104 0.1147 0.0808 0.048 Uiso 1 1 calc R U
H1B H 0.5502 0.2139 0.0825 0.048 Uiso 1 1 calc R U
H1C H 0.4817 0.1678 0.1626 0.048 Uiso 1 1 calc R U
C2 C 0.7652(3) 0.08216(14) 0.19444(12) 0.0244(4) Uani 1 1 d . .
C3 C 0.6293(3) 0.02727(15) 0.22360(13) 0.0301(5) Uani 1 1 d . .
H3 H 0.5081 0.0347 0.2049 0.036 Uiso 1 1 calc R U
C4 C 0.6718(3) -0.03548(16) 0.27786(14) 0.0359(5) Uani 1 1 d . .
H4 H 0.5803 -0.0714 0.2967 0.043 Uiso 1 1 calc R U
C5 C 0.8512(4) -0.04744(16) 0.30625(14) 0.0374(5) Uani 1 1 d . .
H5 H 0.8819 -0.0917 0.3434 0.045 Uiso 1 1 calc R U
C6 C 0.9778(3) 0.00501(15) 0.27969(13) 0.0324(5) Uani 1 1 d . .
H6 H 1.0984 -0.0028 0.2991 0.039 Uiso 1 1 calc R U
C7 C 0.7563(3) 0.15211(14) -0.07330(13) 0.0261(4) Uani 1 1 d . .
H7 H 0.6364 0.1656 -0.0515 0.031 Uiso 1 1 calc R U
C8 C 0.7282(4) 0.15438(16) -0.16657(14) 0.0375(6) Uani 1 1 d . .
H8A H 0.8359 0.1330 -0.1920 0.056 Uiso 1 1 calc R U
H8B H 0.7056 0.2126 -0.1844 0.056 Uiso 1 1 calc R U
H8C H 0.6253 0.1190 -0.1830 0.056 Uiso 1 1 calc R U
C9 C 0.7974(3) 0.06167(14) -0.04476(14) 0.0333(5) Uani 1 1 d . .
H9A H 0.6919 0.0260 -0.0559 0.050 Uiso 1 1 calc R U
H9B H 0.8275 0.0617 0.0142 0.050 Uiso 1 1 calc R U
H9C H 0.8989 0.0396 -0.0743 0.050 Uiso 1 1 calc R U
C10 C 1.1271(3) 0.22879(15) -0.08205(14) 0.0311(5) Uani 1 1 d . .
H10 H 1.2105 0.2671 -0.0503 0.037 Uiso 1 1 calc R U
C11 C 1.1291(4) 0.2598(2) -0.17106(16) 0.0452(6) Uani 1 1 d . .
H11A H 1.2518 0.2572 -0.1901 0.068 Uiso 1 1 calc R U
H11B H 1.0859 0.3181 -0.1741 0.068 Uiso 1 1 calc R U
H11C H 1.0509 0.2238 -0.2058 0.068 Uiso 1 1 calc R U
C12 C 1.2120(3) 0.14090(18) -0.07502(15) 0.0383(6) Uani 1 1 d . .
H12A H 1.1481 0.1022 -0.1128 0.057 Uiso 1 1 calc R U
H12B H 1.2039 0.1202 -0.0188 0.057 Uiso 1 1 calc R U
H12C H 1.3382 0.1441 -0.0891 0.057 Uiso 1 1 calc R U
C13 C 0.8074(3) 0.33263(14) -0.06938(14) 0.0315(5) Uani 1 1 d . .
H13 H 0.8096 0.3302 -0.1305 0.038 Uiso 1 1 calc R U
C14 C 0.6120(3) 0.34285(17) -0.04700(16) 0.0406(6) Uani 1 1 d . .
H14A H 0.6035 0.3394 0.0126 0.061 Uiso 1 1 calc R U
H14B H 0.5397 0.2979 -0.0730 0.061 Uiso 1 1 calc R U
H14C H 0.5673 0.3978 -0.0663 0.061 Uiso 1 1 calc R U
C15 C 0.9159(4) 0.40992(16) -0.04149(17) 0.0436(6) Uani 1 1 d . .
H15A H 0.8688 0.4601 -0.0701 0.065 Uiso 1 1 calc R U
H15B H 1.0419 0.4018 -0.0542 0.065 Uiso 1 1 calc R U
H15C H 0.9066 0.4174 0.0177 0.065 Uiso 1 1 calc R U
C101 C 1.1460(3) 0.29835(15) 0.10578(13) 0.0308(5) Uani 1 1 d . .
B1 B 1.0814(3) 0.13161(17) 0.20042(14) 0.0274(5) Uani 1 1 d . .
N1 N 0.9395(2) 0.06964(12) 0.22552(10) 0.0255(4) Uani 1 1 d . .
N2 N 0.7416(2) 0.14499(11) 0.14184(10) 0.0243(4) Uani 1 1 d . .
O101 O 1.2602(2) 0.34832(12) 0.10785(11) 0.0447(4) Uani 1 1 d . .
P1 P 0.91072(7) 0.23366(3) -0.02902(3) 0.02173(12) Uani 1 1 d . .
Ru1 Ru 0.96125(2) 0.22250(2) 0.11123(2) 0.02192(7) Uani 1 1 d . .
H100 H 1.212(3) 0.1168(16) 0.2332(14) 0.030(6) Uiso 1 1 d . .
H300 H 1.023(4) 0.2049(18) 0.2175(16) 0.040(7) Uiso 1 1 d . .
H200 H 1.097(4) 0.1271(18) 0.1230(16) 0.040(7) Uiso 1 1 d . .
H400 H 0.835(4) 0.3041(18) 0.1140(16) 0.041(7) Uiso 1 1 d . .

loop_
_atom_site_aniso_label
_atom_site_aniso_U_11
_atom_site_aniso_U_22
_atom_site_aniso_U_33
_atom_site_aniso_U_23
_atom_site_aniso_U_13
_atom_site_aniso_U_12
C1 0.0219(10) 0.0406(13) 0.0333(11) 0.0064(10) 0.0011(9) -0.0036(9)
C2 0.0274(10) 0.0259(11) 0.0202(9) -0.0040(8) 0.0028(8) -0.0016(8)
C3 0.0321(11) 0.0315(12) 0.0269(11) -0.0003(9) 0.0035(9) -0.0055(10)
C4 0.0423(13) 0.0348(13) 0.0308(11) 0.0034(10) 0.0052(10) -0.0100(11)
C5 0.0486(14) 0.0341(13) 0.0294(11) 0.0082(10) -0.0014(10) -0.0026(11)
C6 0.0377(12) 0.0337(13) 0.0255(11) 0.0009(9) -0.0023(9) 0.0037(10)
C7 0.0270(10) 0.0248(11) 0.0263(10) -0.0013(8) -0.0032(8) -0.0027(9)
C8 0.0467(14) 0.0355(13) 0.0294(12) -0.0029(10) -0.0110(10) -0.0044(11)
C9 0.0417(13) 0.0238(11) 0.0339(12) -0.0014(9) -0.0037(10) -0.0050(10)
C10 0.0291(11) 0.0392(13) 0.0252(11) -0.0013(9) 0.0049(9) -0.0067(10)
C11 0.0477(15) 0.0542(17) 0.0346(13) 0.0073(12) 0.0133(11) -0.0051(13)
C12 0.0297(12) 0.0511(16) 0.0343(12) -0.0015(11) 0.0055(9) 0.0071(11)
C13 0.0429(13) 0.0235(11) 0.0279(11) 0.0041(9) -0.0024(9) 0.0003(10)
C14 0.0438(14) 0.0322(13) 0.0456(14) 0.0046(11) -0.0022(11) 0.0109(11)
C15 0.0585(17) 0.0232(12) 0.0487(15) 0.0035(11) -0.0020(12) -0.0059(11)
C101 0.0343(12) 0.0335(12) 0.0245(11) -0.0026(9) 0.0014(9) -0.0010(11)
B1 0.0260(12) 0.0334(14) 0.0228(11) 0.0001(10) 0.0009(9) -0.0014(10)
N1 0.0285(9) 0.0279(9) 0.0200(8) 0.0007(7) 0.0001(7) 0.0002(7)
N2 0.0241(9) 0.0264(9) 0.0225(8) 0.0001(7) 0.0015(7) -0.0009(7)
O101 0.0426(10) 0.0429(11) 0.0484(10) -0.0019(8) -0.0021(8) -0.0206(9)
P1 0.0247(3) 0.0203(3) 0.0201(2) 0.00031(19) 0.00059(19) -0.0029(2)
Ru1 0.02330(10) 0.02261(10) 0.01991(10) -0.00154(5) 0.00152(6) -0.00299(6)

loop_
_atom_type_symbol
_atom_type_description
_atom_type_scat_dispersion_real
_atom_type_scat_dispersion_imag
_atom_type_scat_source
C C 0.0181 0.0091 'International Tables Vol C Tables 4.2.6.8 and 6.1.1.4'
H H 0.0000 0.0000 'International Tables Vol C Tables 4.2.6.8 and 6.1.1.4'
B B 0.0090 0.0039 'International Tables Vol C Tables 4.2.6.8 and 6.1.1.4'
N N 0.0311 0.0180 'International Tables Vol C Tables 4.2.6.8 and 6.1.1.4'
O O 0.0492 0.0322 'International Tables Vol C Tables 4.2.6.8 and 6.1.1.4'
P P 0.2955 0.4335 'International Tables Vol C Tables 4.2.6.8 and 6.1.1.4'
Ru Ru 0.0552 3.2960 'International Tables Vol C Tables 4.2.6.8 and 6.1.1.4'

loop_
_geom_angle_atom_site_label_1
_geom_angle_atom_site_label_2
_geom_angle_atom_site_label_3
_geom_angle
N2 C2 N1 116.24(18)
N2 C2 C3 126.6(2)
N1 C2 C3 117.14(19)
C4 C3 C2 120.7(2)
C3 C4 C5 120.3(2)
C6 C5 C4 118.7(2)
C5 C6 N1 122.6(2)
C8 C7 C9 110.00(19)
C8 C7 P1 115.39(16)
C9 C7 P1 114.75(15)
C12 C10 C11 110.0(2)
C12 C10 P1 111.46(16)
C11 C10 P1 117.96(18)
C14 C13 C15 110.1(2)
C14 C13 P1 113.05(16)
C15 C13 P1 111.35(17)
O101 C101 Ru1 175.1(2)
N1 B1 Ru1 109.38(15)
C6 N1 C2 120.48(19)
C6 N1 B1 121.91(19)
C2 N1 B1 117.56(18)
C2 N2 C1 115.65(18)
C2 N2 Ru1 120.33(14)
C1 N2 Ru1 123.70(14)
C13 P1 C7 101.98(10)
C13 P1 C10 103.00(11)
C7 P1 C10 108.99(10)
C13 P1 Ru1 117.69(7)
C7 P1 Ru1 113.93(7)
C10 P1 Ru1 110.34(7)
C101 Ru1 N2 168.30(8)
C101 Ru1 B1 100.00(10)
N2 Ru1 B1 76.37(8)
C101 Ru1 P1 89.67(7)
N2 Ru1 P1 100.44(5)
B1 Ru1 P1 138.35(7)

loop_
_geom_bond_atom_site_label_1
_geom_bond_atom_site_label_2
_geom_bond_distance
C1 N2 1.464(3)
C2 N2 1.322(3)
C2 N1 1.392(3)
C2 C3 1.433(3)
C3 C4 1.361(3)
C4 C5 1.412(4)
C5 C6 1.344(3)
C6 N1 1.376(3)
C7 C8 1.530(3)
C7 C9 1.535(3)
C7 P1 1.858(2)
C10 C12 1.533(3)
C10 C11 1.535(3)
C10 P1 1.865(2)
C13 C14 1.526(3)
C13 C15 1.528(3)
C13 P1 1.857(2)
C101 O101 1.163(3)
C101 Ru1 1.834(2)
B1 N1 1.513(3)
B1 Ru1 2.213(3)
N2 Ru1 2.1245(17)
P1 Ru1 2.3133(5)
